data_4069181
loop_
_publ_author_name
'Dost\'al, Libor'
'Jambor, Roman'
'R\%u\<zi\<cka, Ale\<s'
'Erben, Milan'
'Jir\'asko, Robert'
'\<Cerno\<skov\'a, Eva'
'Hole\<cek, Jaroslav'

_publ_section_title
;
 Efficient and Reversible Fixation of Carbon Dioxide by
 NCN-Chelated&#x2020;Organoantimony(III) Oxide
;
_journal_issue 8
_journal_name_full Organometallics
_journal_page_first 2633
_journal_paper_doi 10.1021/om9000692
_journal_volume 28
_journal_year 2009
_chemical_formula_moiety 'C13 H19 N2 O3 Sb, 2 (H2 O)'
_chemical_formula_sum 'C13 H23 N2 O5 Sb'
_chemical_formula_weight 409.08
_chemical_name_systematic
;
 ?
;
_space_group_IT_number 15
_symmetry_cell_setting monoclinic
_symmetry_space_group_name_Hall '-C 2yc'
_symmetry_space_group_name_H-M 'C 1 2/c 1'
_atom_sites_solution_hydrogens geom
_atom_sites_solution_primary direct
_atom_sites_solution_secondary difmap
_audit_creation_method SHELXL-97
_cell_angle_alpha 90.00
_cell_angle_beta 106.296(12)
_cell_angle_gamma 90.00
_cell_formula_units_Z 8
_cell_length_a 11.6248(2)
_cell_length_b 16.3348(2)
_cell_length_c 18.3135(5)
_cell_measurement_reflns_used 13974
_cell_measurement_temperature 150(2)
_cell_measurement_theta_max 27.5
_cell_measurement_theta_min 1
_cell_volume 3337.8(2)
_computing_cell_refinement 'COLLECT and DENZO'
_computing_data_collection 'COLLECT (Hooft, 1998) and DENZO (Otwinowski & Minor, 1997)'
_computing_data_reduction 'COLLECT and DENZO'
_computing_molecular_graphics 'PLATON (Spek, 2003)'
_computing_publication_material 'SHELXL-97 (Sheldrick, 1997)'
_computing_structure_refinement 'SHELXL-97 (Sheldrick, 1997)'
_computing_structure_solution 'SIR92 (Altomare et al., 1994)'
_diffrn_ambient_temperature 150(2)
_diffrn_detector_area_resol_mean 9.091
_diffrn_measured_fraction_theta_full 0.995
_diffrn_measured_fraction_theta_max 0.995
_diffrn_measurement_device_type 'Bruker Nonius KappaCCD area detector'
_diffrn_measurement_method '\f and \w scans to fill the Ewald sphere'
_diffrn_radiation_monochromator graphite
_diffrn_radiation_source 'fine-focus sealed tube'
_diffrn_radiation_type MoK\a
_diffrn_radiation_wavelength 0.71073
_diffrn_reflns_av_R_equivalents 0.0495
_diffrn_reflns_av_sigmaI/netI 0.0418
_diffrn_reflns_limit_h_max 14
_diffrn_reflns_limit_h_min -15
_diffrn_reflns_limit_k_max 21
_diffrn_reflns_limit_k_min -19
_diffrn_reflns_limit_l_max 23
_diffrn_reflns_limit_l_min -23
_diffrn_reflns_number 13911
_diffrn_reflns_theta_full 27.50
_diffrn_reflns_theta_max 27.50
_diffrn_reflns_theta_min 2.49
_diffrn_standards_number 0
_exptl_absorpt_coefficient_mu 1.674
_exptl_absorpt_correction_T_max 0.806
_exptl_absorpt_correction_T_min 0.664
_exptl_absorpt_correction_type integration
_exptl_absorpt_process_details
;
Gaussian integration (Coppens, 1970)
;
_exptl_crystal_colour colourless
_exptl_crystal_density_diffrn 1.628
_exptl_crystal_density_method 'not measured'
_exptl_crystal_description block
_exptl_crystal_F_000 1648
_exptl_crystal_size_max 0.38
_exptl_crystal_size_mid 0.30
_exptl_crystal_size_min 0.18
_refine_diff_density_max 0.472
_refine_diff_density_min -1.017
_refine_diff_density_rms 0.129
_refine_ls_extinction_method none
_refine_ls_goodness_of_fit_ref 1.111
_refine_ls_hydrogen_treatment constr
_refine_ls_matrix_type full
_refine_ls_number_parameters 191
_refine_ls_number_reflns 3803
_refine_ls_number_restraints 24
_refine_ls_restrained_S_all 1.108
_refine_ls_R_factor_all 0.0552
_refine_ls_R_factor_gt 0.0369
_refine_ls_shift/su_max 0.001
_refine_ls_shift/su_mean 0.000
_refine_ls_structure_factor_coef Fsqd
_refine_ls_weighting_details 'calc w=1/[\s^2^(Fo^2^)+(0.0229P)^2^+10.8930P] where P=(Fo^2^+2Fc^2^)/3'
_refine_ls_weighting_scheme calc
_refine_ls_wR_factor_gt 0.0722
_refine_ls_wR_factor_ref 0.0807
_reflns_number_gt 3095
_reflns_number_total 3803
_reflns_threshold_expression >2sigma(I)
_cod_data_source_file om9000692_si_001.cif
_cod_data_source_block 3
_cod_depositor_comments
;
The following automatic conversions were performed:

'_symmetry_cell_setting' value 'Monoclinic' changed to 'monoclinic'
according to /home/saulius/struct/CIF-dictionaries/cif_core.dic
dictionary named 'cif_core.dic' version 2.4.2 from 2011-04-26.

Automatic conversion script
Id: cif_fix_values 1715 2011-07-08 13:25:40Z adriana 
;
_cod_original_cell_volume 3337.8(1)
_cod_original_sg_symbol_H-M 'C 2/c'
_cod_database_code 4069181

loop_
_symmetry_equiv_pos_as_xyz
'x, y, z'
'-x, y, -z+1/2'
'x+1/2, y+1/2, z'
'-x+1/2, y+1/2, -z+1/2'
'-x, -y, -z'
'x, -y, z-1/2'
'-x+1/2, -y+1/2, -z'
'x+1/2, -y+1/2, z-1/2'

loop_
_atom_site_label
_atom_site_type_symbol
_atom_site_fract_x
_atom_site_fract_y
_atom_site_fract_z
_atom_site_U_iso_or_equiv
_atom_site_adp_type
_atom_site_occupancy
_atom_site_symmetry_multiplicity
_atom_site_calc_flag
_atom_site_refinement_flags
Sb1 Sb 0.318187(19) 0.466072(15) 0.418156(14) 0.03245(9) Uani 1 1 d .
N2 N 0.2478(3) 0.6123(2) 0.3883(2) 0.0421(8) Uani 1 1 d .
O1 O 0.3550(2) 0.38911(16) 0.51560(15) 0.0405(6) Uani 1 1 d .
O2 O 0.3639(2) 0.52153(16) 0.52913(15) 0.0401(6) Uani 1 1 d .
C1 C 0.1322(3) 0.4694(2) 0.40876(18) 0.0268(7) Uani 1 1 d .
C2 C 0.0688(3) 0.3960(2) 0.39993(19) 0.0312(7) Uani 1 1 d .
N1 N 0.2362(3) 0.33266(19) 0.36492(17) 0.0375(7) Uani 1 1 d .
C6 C 0.0750(3) 0.5434(2) 0.4104(2) 0.0305(7) Uani 1 1 d .
C5 C -0.0479(3) 0.5437(3) 0.4032(2) 0.0400(9) Uani 1 1 d .
H5 H -0.0873 0.5932 0.4034 0.048 Uiso 1 1 d R
C13 C 0.3761(3) 0.4505(3) 0.5639(2) 0.0390(9) Uani 1 1 d .
C3 C -0.0522(3) 0.3979(3) 0.3935(2) 0.0408(9) Uani 1 1 d .
H3 H -0.0952 0.3491 0.3878 0.049 Uiso 1 1 d R
C4 C -0.1103(3) 0.4715(3) 0.3949(2) 0.0440(10) Uani 1 1 d .
H4 H -0.1918 0.4720 0.3908 0.053 Uiso 1 1 d R
O3 O 0.4056(3) 0.4427(2) 0.63311(16) 0.0575(8) Uani 1 1 d U
C7 C 0.1347(4) 0.3173(2) 0.3965(2) 0.0406(9) Uani 1 1 d .
H7A H 0.0803 0.2782 0.3647 0.049 Uiso 1 1 d R
H7B H 0.1639 0.2940 0.4471 0.049 Uiso 1 1 d R
C10 C 0.1477(4) 0.6210(2) 0.4221(2) 0.0434(10) Uani 1 1 d .
H10A H 0.1785 0.6325 0.4760 0.052 Uiso 1 1 d R
H10B H 0.0972 0.6665 0.3984 0.052 Uiso 1 1 d R
C11 C 0.2061(4) 0.6165(3) 0.3052(3) 0.0605(13) Uani 1 1 d .
H11A H 0.2728 0.6090 0.2847 0.073 Uiso 1 1 d R
H11B H 0.1480 0.5741 0.2864 0.073 Uiso 1 1 d R
H11C H 0.1701 0.6689 0.2900 0.073 Uiso 1 1 d R
C8 C 0.1934(4) 0.3456(3) 0.2822(2) 0.0481(10) Uani 1 1 d .
H8A H 0.1335 0.3878 0.2713 0.058 Uiso 1 1 d R
H8B H 0.2595 0.3618 0.2636 0.058 Uiso 1 1 d R
H8C H 0.1595 0.2957 0.2578 0.058 Uiso 1 1 d R
C9 C 0.3224(4) 0.2642(3) 0.3821(3) 0.0590(13) Uani 1 1 d .
H9A H 0.2814 0.2142 0.3632 0.071 Uiso 1 1 d R
H9B H 0.3846 0.2738 0.3580 0.071 Uiso 1 1 d R
H9C H 0.3571 0.2600 0.4361 0.071 Uiso 1 1 d R
C12 C 0.3397(4) 0.6750(3) 0.4180(3) 0.0661(15) Uani 1 1 d .
H12A H 0.3038 0.7284 0.4104 0.079 Uiso 1 1 d R
H12B H 0.3763 0.6662 0.4713 0.079 Uiso 1 1 d R
H12C H 0.3996 0.6712 0.3911 0.079 Uiso 1 1 d R
O3W O 0.0000 0.1724(3) 0.2500 0.0787(17) Uani 1 2 d SU
H3W H 0.0389 0.1415 0.2849 0.118 Uiso 1 1 d R
O1W O 0.3855(4) 0.3365(3) 0.1333(3) 0.1024(15) Uani 1 1 d U
H4W H 0.4222 0.3677 0.1687 0.154 Uiso 1 1 d R
H5W H 0.3381 0.3644 0.0992 0.154 Uiso 1 1 d R
O2W O 0.5000 0.4474(4) 0.2500 0.146(4) Uani 1 2 d SU
H1W H 0.5662 0.4715 0.2700 0.218 Uiso 1 1 d R

loop_
_atom_site_aniso_label
_atom_site_aniso_U_11
_atom_site_aniso_U_22
_atom_site_aniso_U_33
_atom_site_aniso_U_23
_atom_site_aniso_U_13
_atom_site_aniso_U_12
Sb1 0.02379(13) 0.03979(15) 0.03354(14) 0.00472(12) 0.00766(9) 0.00272(11)
N2 0.0374(17) 0.0317(17) 0.056(2) 0.0099(16) 0.0122(15) -0.0032(14)
O1 0.0430(15) 0.0378(15) 0.0359(14) 0.0039(12) 0.0031(11) 0.0093(12)
O2 0.0365(14) 0.0357(15) 0.0413(15) 0.0016(12) -0.0001(11) -0.0022(11)
C1 0.0250(15) 0.0303(17) 0.0252(16) 0.0025(14) 0.0072(13) -0.0006(14)
C2 0.0347(18) 0.0331(19) 0.0261(17) 0.0012(15) 0.0091(14) -0.0032(15)
N1 0.0448(18) 0.0362(18) 0.0317(16) 0.0001(14) 0.0110(14) 0.0126(14)
C6 0.0289(17) 0.0314(19) 0.0304(17) 0.0040(15) 0.0069(14) 0.0041(15)
C5 0.0315(18) 0.048(2) 0.040(2) 0.0011(18) 0.0100(16) 0.0102(18)
C13 0.0280(18) 0.049(2) 0.036(2) 0.0005(18) 0.0034(15) 0.0045(17)
C3 0.037(2) 0.053(2) 0.034(2) -0.0072(19) 0.0118(16) -0.0191(19)
C4 0.0235(17) 0.065(3) 0.045(2) -0.006(2) 0.0123(16) -0.0019(19)
O3 0.066(2) 0.064(2) 0.0326(15) 0.0038(14) -0.0027(14) 0.0056(16)
C7 0.052(2) 0.032(2) 0.038(2) -0.0005(17) 0.0135(18) -0.0047(18)
C10 0.045(2) 0.030(2) 0.055(3) 0.0063(18) 0.0124(19) 0.0036(17)
C11 0.062(3) 0.063(3) 0.058(3) 0.028(2) 0.018(2) 0.001(2)
C8 0.059(3) 0.052(3) 0.035(2) -0.0056(19) 0.0150(19) 0.006(2)
C9 0.067(3) 0.046(3) 0.062(3) -0.002(2) 0.016(2) 0.026(2)
C12 0.060(3) 0.036(2) 0.100(4) 0.011(3) 0.019(3) -0.016(2)
O3W 0.118(5) 0.039(3) 0.064(3) 0.000 0.000(3) 0.000
O1W 0.120(4) 0.065(3) 0.116(4) -0.007(3) 0.023(3) -0.008(3)
O2W 0.271(11) 0.064(4) 0.059(4) 0.000 -0.022(5) 0.000

loop_
_atom_type_symbol
_atom_type_description
_atom_type_scat_dispersion_real
_atom_type_scat_dispersion_imag
_atom_type_scat_source
C C 0.0033 0.0016 'International Tables Vol C Tables 4.2.6.8 and 6.1.1.4'
H H 0.0000 0.0000 'International Tables Vol C Tables 4.2.6.8 and 6.1.1.4'
O O 0.0106 0.0060 'International Tables Vol C Tables 4.2.6.8 and 6.1.1.4'
N N 0.0061 0.0033 'International Tables Vol C Tables 4.2.6.8 and 6.1.1.4'
Sb Sb -0.5866 1.5461 'International Tables Vol C Tables 4.2.6.8 and 6.1.1.4'
P P 0.1023 0.0942 'International Tables Vol C Tables 4.2.6.8 and 6.1.1.4'

loop_
_exptl_crystal_face_index_h
_exptl_crystal_face_index_k
_exptl_crystal_face_index_l
_exptl_crystal_face_perp_dist
0 1 -1 0.121
0 1 1 0.091
0 -1 -1 0.084
0 -1 1 0.173
-1 0 0 0.109
1 0 0 0.153
1 1 -1 0.061
-1 -1 1 0.123

loop_
_geom_angle_atom_site_label_1
_geom_angle_atom_site_label_2
_geom_angle_atom_site_label_3
_geom_angle
C1 Sb1 O1 92.53(11)
C1 Sb1 O2 92.40(11)
O1 Sb1 O2 61.17(10)
C1 Sb1 N1 73.68(12)
O1 Sb1 N1 76.93(10)
O2 Sb1 N1 135.32(10)
C1 Sb1 N2 72.43(12)
O1 Sb1 N2 135.68(11)
O2 Sb1 N2 77.66(11)
N1 Sb1 N2 132.98(10)
C1 Sb1 C13 92.90(12)
O1 Sb1 C13 30.60(11)
O2 Sb1 C13 30.58(11)
N1 Sb1 C13 106.38(12)
N2 Sb1 C13 106.94(12)
C11 N2 C12 110.3(4)
C11 N2 C10 111.3(3)
C12 N2 C10 110.8(4)
C11 N2 Sb1 105.1(3)
C12 N2 Sb1 114.9(3)
C10 N2 Sb1 104.3(2)
C13 O1 Sb1 94.0(2)
C13 O2 Sb1 92.9(2)
C6 C1 C2 120.8(3)
C6 C1 Sb1 120.4(2)
C2 C1 Sb1 118.8(2)
C3 C2 C1 119.0(3)
C3 C2 C7 122.3(3)
C1 C2 C7 118.7(3)
C8 N1 C7 110.6(3)
C8 N1 C9 110.0(3)
C7 N1 C9 111.0(3)
C8 N1 Sb1 105.2(2)
C7 N1 Sb1 104.9(2)
C9 N1 Sb1 114.9(3)
C1 C6 C5 119.1(3)
C1 C6 C10 118.9(3)
C5 C6 C10 122.0(3)
C4 C5 C6 120.2(4)
C4 C5 H5 120.2
C6 C5 H5 119.6
O3 C13 O2 123.8(4)
O3 C13 O1 124.2(4)
O2 C13 O1 111.9(3)
O3 C13 Sb1 178.8(3)
O2 C13 Sb1 56.52(18)
O1 C13 Sb1 55.43(18)
C2 C3 C4 120.6(4)
C2 C3 H3 119.6
C4 C3 H3 119.8
C5 C4 C3 120.3(3)
C5 C4 H4 119.9
C3 C4 H4 119.9
N1 C7 C2 110.1(3)
N1 C7 H7A 109.6
C2 C7 H7A 109.5
N1 C7 H7B 109.7
C2 C7 H7B 109.9
H7A C7 H7B 108.0
N2 C10 C6 109.8(3)
N2 C10 H10A 109.7
C6 C10 H10A 109.9
N2 C10 H10B 109.7
C6 C10 H10B 109.6
H10A C10 H10B 108.1
N2 C11 H11A 109.4
N2 C11 H11B 109.5
H11A C11 H11B 109.4
N2 C11 H11C 109.5
H11A C11 H11C 109.6
H11B C11 H11C 109.5
N1 C8 H8A 109.5
N1 C8 H8B 109.4
H8A C8 H8B 109.5
N1 C8 H8C 109.5
H8A C8 H8C 109.5
H8B C8 H8C 109.5
N1 C9 H9A 109.2
N1 C9 H9B 109.4
H9A C9 H9B 109.6
N1 C9 H9C 109.7
H9A C9 H9C 109.5
H9B C9 H9C 109.4
N2 C12 H12A 109.8
N2 C12 H12B 109.9
H12A C12 H12B 109.5
N2 C12 H12C 108.7
H12A C12 H12C 109.4
H12B C12 H12C 109.5
H4W O1W H5W 109.2

loop_
_geom_bond_atom_site_label_1
_geom_bond_atom_site_label_2
_geom_bond_distance
Sb1 C1 2.121(3)
Sb1 O1 2.126(3)
Sb1 O2 2.151(3)
Sb1 N1 2.467(3)
Sb1 N2 2.534(3)
Sb1 C13 2.576(4)
N2 C11 1.463(6)
N2 C12 1.470(5)
N2 C10 1.470(5)
O1 C13 1.314(5)
O2 C13 1.312(5)
C1 C6 1.384(5)
C1 C2 1.393(5)
C2 C3 1.379(5)
C2 C7 1.506(5)
N1 C8 1.471(5)
N1 C7 1.474(5)
N1 C9 1.474(5)
C6 C5 1.397(5)
C6 C10 1.506(5)
C5 C4 1.370(6)
C5 H5 0.9298
C13 O3 1.223(5)
C3 C4 1.383(6)
C3 H3 0.9310
C4 H4 0.9292
C7 H7A 0.9699
C7 H7B 0.9706
C10 H10A 0.9693
C10 H10B 0.9708
C11 H11A 0.9594
C11 H11B 0.9612
C11 H11C 0.9592
C8 H8A 0.9602
C8 H8B 0.9609
C8 H8C 0.9595
C9 H9A 0.9600
C9 H9B 0.9599
C9 H9C 0.9598
C12 H12A 0.9601
C12 H12B 0.9597
C12 H12C 0.9612
O3W H3W 0.8400
O1W H4W 0.8399
O1W H5W 0.8417
O2W H1W 0.8500

loop_
_geom_hbond_atom_site_label_D
_geom_hbond_atom_site_label_H
_geom_hbond_atom_site_label_A
_geom_hbond_distance_DH
_geom_hbond_distance_HA
_geom_hbond_distance_DA
_geom_hbond_angle_DHA
_geom_hbond_site_symmetry_A
O1W H4W O2W 0.84 1.99 2.833(6) 175.9 .
O2W H1W O3 0.85 2.21 2.773(5) 123.4 5_666
O1W H5W O2 0.84 2.33 2.969(5) 133.2 6_565
O2W H1W O3 0.85 2.21 2.773(5) 123.4 5_666
